data_4501909
loop_
_publ_author_name
'Chen, Zilu'
'Jia, Maomao'
'Zhang, Zhong'
'Liang, Fupei'

_publ_section_title
;
 Construction of Planar Clusters Using Planar Aromatic Polyoxime Ligands:
 Synthesis, Structure, and Magnetic Properties
;
_journal_issue 11
_journal_name_full 'Crystal Growth &amp; Design'
_journal_page_first 4806
_journal_paper_doi 10.1021/cg100694w
_journal_volume 10
_journal_year 2010
_chemical_formula_moiety 'C38 H40 N12 Ni5 O28 S2, 2(C6 H16 N), 2(H2 O)'
_chemical_formula_sum 'C50 H76 N14 Ni5 O30 S2'
_chemical_formula_weight 1710.92
_chemical_name_systematic
; 
 ? 
;
_space_group_IT_number 2
_symmetry_cell_setting triclinic
_symmetry_space_group_name_Hall '-P 1'
_symmetry_space_group_name_H-M 'P -1'
_atom_sites_solution_hydrogens geom
_atom_sites_solution_primary direct
_atom_sites_solution_secondary difmap
_audit_creation_method SHELXL-97
_cell_angle_alpha 66.907(4)
_cell_angle_beta 86.720(5)
_cell_angle_gamma 80.131(5)
_cell_formula_units_Z 1
_cell_length_a 11.578(4)
_cell_length_b 12.193(4)
_cell_length_c 13.787(4)
_cell_measurement_reflns_used 1594
_cell_measurement_temperature 296(2)
_cell_measurement_theta_max 21.82
_cell_measurement_theta_min 2.35
_cell_volume 1763.8(10)
_computing_cell_refinement 'Bruker SMART'
_computing_data_collection 'Bruker SMART'
_computing_data_reduction 'Bruker SAINT'
_computing_molecular_graphics 'Bruker SHELXTL'
_computing_publication_material 'Bruker SHELXTL'
_computing_structure_refinement 'SHELXL-97 (Sheldrick, 2008)'
_computing_structure_solution 'SHELXS-97 (Sheldrick, 2008)'
_diffrn_ambient_temperature 296(2)
_diffrn_measured_fraction_theta_full 0.976
_diffrn_measured_fraction_theta_max 0.976
_diffrn_measurement_device_type 'Bruker SMART CCD area-detector'
_diffrn_measurement_method 'phi and omega scans'
_diffrn_radiation_monochromator graphite
_diffrn_radiation_source 'fine-focus sealed tube'
_diffrn_radiation_type MoK\a
_diffrn_radiation_wavelength 0.71073
_diffrn_reflns_av_R_equivalents 0.0357
_diffrn_reflns_av_sigmaI/netI 0.0804
_diffrn_reflns_limit_h_max 13
_diffrn_reflns_limit_h_min -11
_diffrn_reflns_limit_k_max 14
_diffrn_reflns_limit_k_min -13
_diffrn_reflns_limit_l_max 12
_diffrn_reflns_limit_l_min -16
_diffrn_reflns_number 9107
_diffrn_reflns_theta_full 25.01
_diffrn_reflns_theta_max 25.01
_diffrn_reflns_theta_min 2.41
_exptl_absorpt_coefficient_mu 1.462
_exptl_absorpt_correction_T_max 0.8676
_exptl_absorpt_correction_T_min 0.7586
_exptl_absorpt_correction_type multi-scan
_exptl_absorpt_process_details 'SADABS (Bruker, 1998)'
_exptl_crystal_colour brown
_exptl_crystal_density_diffrn 1.611
_exptl_crystal_density_method 'not measured'
_exptl_crystal_description block
_exptl_crystal_F_000 886
_exptl_crystal_size_max 0.20
_exptl_crystal_size_mid 0.10
_exptl_crystal_size_min 0.10
_refine_diff_density_max 0.995
_refine_diff_density_min -0.414
_refine_diff_density_rms 0.089
_refine_ls_extinction_method none
_refine_ls_goodness_of_fit_ref 1.011
_refine_ls_hydrogen_treatment constr
_refine_ls_matrix_type full
_refine_ls_number_parameters 563
_refine_ls_number_reflns 6069
_refine_ls_number_restraints 35
_refine_ls_restrained_S_all 1.014
_refine_ls_R_factor_all 0.1104
_refine_ls_R_factor_gt 0.0627
_refine_ls_shift/su_max 0.001
_refine_ls_shift/su_mean 0.000
_refine_ls_structure_factor_coef Fsqd
_refine_ls_weighting_details 'calc w=1/[\s^2^(Fo^2^)+(0.0861P)^2^+0.0000P] where P=(Fo^2^+2Fc^2^)/3'
_refine_ls_weighting_scheme calc
_refine_ls_wR_factor_gt 0.1437
_refine_ls_wR_factor_ref 0.1739
_reflns_number_gt 3708
_reflns_number_total 6069
_reflns_threshold_expression >2sigma(I)
_cod_data_source_file cg100694w_si_002.cif
_cod_data_source_block Compound_1
_cod_original_cell_volume 1763.7(10)
_cod_database_code 4501909

loop_
_symmetry_equiv_pos_as_xyz
'x, y, z'
'-x, -y, -z'

loop_
_atom_site_label
_atom_site_type_symbol
_atom_site_fract_x
_atom_site_fract_y
_atom_site_fract_z
_atom_site_U_iso_or_equiv
_atom_site_adp_type
_atom_site_occupancy
_atom_site_symmetry_multiplicity
_atom_site_calc_flag
_atom_site_refinement_flags
_atom_site_disorder_assembly
_atom_site_disorder_group
Ni1 Ni 0.5000 0.5000 0.5000 0.0391(3) Uani 1 2 d S . .
Ni2 Ni 0.63800(7) 0.53857(7) 0.26077(6) 0.0486(3) Uani 1 1 d . . .
Ni3 Ni 0.43772(7) 0.81212(6) 0.42642(6) 0.0451(3) Uani 1 1 d . . .
C1 C 0.6642(6) 0.2637(6) 0.3621(6) 0.0566(18) Uani 1 1 d D . .
C2 C 0.6848(6) 0.1326(6) 0.4050(6) 0.0535(17) Uani 1 1 d . . .
C3 C 0.7516(6) 0.0917(6) 0.3303(5) 0.0509(16) Uani 1 1 d . . .
C4 C 0.7946(6) -0.0228(6) 0.3340(6) 0.0589(18) Uani 1 1 d . . .
H4 H 0.7795 -0.0904 0.3919 0.071 Uiso 1 1 calc R . .
C5 C 0.8588(7) -0.0361(7) 0.2528(6) 0.071(2) Uani 1 1 d . . .
H5 H 0.8900 -0.1133 0.2567 0.085 Uiso 1 1 calc R . .
C6 C 0.8790(7) 0.0657(8) 0.1620(7) 0.076(2) Uani 1 1 d . . .
H6 H 0.9217 0.0549 0.1062 0.091 Uiso 1 1 calc R . .
C7 C 0.8347(6) 0.1826(6) 0.1562(6) 0.067(2) Uani 1 1 d . . .
H7 H 0.8474 0.2503 0.0972 0.080 Uiso 1 1 calc R . .
C8 C 0.7715(6) 0.1946(6) 0.2408(5) 0.0524(17) Uani 1 1 d . . .
C9 C 0.7189(6) 0.3036(5) 0.2581(5) 0.0538(17) Uani 1 1 d . . .
N11 N 0.6105(9) 0.3049(7) 0.4326(8) 0.054(3) Uani 0.631(7) 1 d PD . 1
O11 O 0.5843(7) 0.4256(6) 0.3986(7) 0.058(2) Uani 0.631(7) 1 d PD . 1
N12 N 0.6169(14) 0.3664(12) 0.3724(11) 0.049(4) Uani 0.369(7) 1 d PD . 2
O12 O 0.5669(12) 0.3528(13) 0.4655(9) 0.051(4) Uani 0.369(7) 1 d PD . 2
N2 N 0.7171(5) 0.4174(5) 0.2026(5) 0.0618(15) Uani 1 1 d . . .
O2 O 0.7698(5) 0.4516(4) 0.1081(4) 0.0750(14) Uani 1 1 d . . .
H2 H 0.7610 0.5282 0.0875 0.113 Uiso 1 1 d R . .
N3 N 0.6422(5) 0.0801(5) 0.5005(5) 0.0623(16) Uani 1 1 d . . .
O3 O 0.6585(4) -0.0393(4) 0.5485(4) 0.0698(14) Uani 1 1 d . . .
C10 C 0.5712(6) 0.7943(5) 0.2352(5) 0.0508(17) Uani 1 1 d D . .
C11 C 0.6399(6) 0.7907(6) 0.1441(5) 0.0573(18) Uani 1 1 d . . .
C12 C 0.6498(6) 0.9154(6) 0.0757(5) 0.0568(18) Uani 1 1 d . . .
C13 C 0.7053(7) 0.9616(7) -0.0209(5) 0.073(2) Uani 1 1 d . . .
H13 H 0.7454 0.9108 -0.0517 0.088 Uiso 1 1 calc R . .
C14 C 0.6987(8) 1.0848(8) -0.0690(6) 0.087(3) Uani 1 1 d . . .
H14 H 0.7359 1.1169 -0.1332 0.104 Uiso 1 1 calc R . .
C15 C 0.6404(8) 1.1611(7) -0.0269(7) 0.084(3) Uani 1 1 d . . .
H15 H 0.6375 1.2440 -0.0627 0.100 Uiso 1 1 calc R . .
C16 C 0.5842(7) 1.1167(6) 0.0700(6) 0.066(2) Uani 1 1 d . . .
H16 H 0.5443 1.1690 0.0993 0.079 Uiso 1 1 calc R . .
C17 C 0.5894(6) 0.9930(5) 0.1211(5) 0.0504(17) Uani 1 1 d . . .
C18 C 0.5405(6) 0.9202(6) 0.2218(5) 0.0526(17) Uani 1 1 d . . .
N41 N 0.5612(8) 0.6822(8) 0.2998(6) 0.046(2) Uani 0.631(7) 1 d PD . 1
O41 O 0.4963(6) 0.6722(7) 0.3850(5) 0.046(2) Uani 0.631(7) 1 d PD . 1
N42 N 0.5223(13) 0.7332(10) 0.3265(9) 0.043(5) Uani 0.369(7) 1 d PD . 2
O42 O 0.5383(10) 0.6135(9) 0.3488(10) 0.036(3) Uani 0.369(7) 1 d PD . 2
N5 N 0.6774(6) 0.6862(5) 0.1386(4) 0.0646(16) Uani 1 1 d . . .
O5 O 0.7403(5) 0.6799(5) 0.0553(4) 0.0822(16) Uani 1 1 d . . .
N6 N 0.4802(5) 0.9447(5) 0.2942(4) 0.0576(15) Uani 1 1 d . . .
O6 O 0.4542(5) 1.0659(4) 0.2788(4) 0.0783(15) Uani 1 1 d . . .
H6A H 0.3993 1.0764 0.3197 0.117 Uiso 1 1 d R . .
O7 O 0.4800(4) 0.5491(4) 0.1852(3) 0.0659(13) Uani 1 1 d . . .
H71 H 0.4270 0.5251 0.2300 0.099 Uiso 1 1 d R . .
H72 H 0.4893 0.5121 0.1437 0.099 Uiso 1 1 d R . .
O8 O 0.7909(4) 0.5187(4) 0.3479(3) 0.0581(12) Uani 1 1 d . . .
H81 H 0.7756 0.4917 0.4134 0.087 Uiso 1 1 d R . .
H82 H 0.8183 0.5840 0.3282 0.087 Uiso 1 1 d R . .
O9 O 0.2769(4) 0.8199(4) 0.3567(4) 0.0635(13) Uani 1 1 d . . .
H9 H 0.2964 0.7520 0.3521 0.095 Uiso 1 1 d R . .
C19 C 0.1684(10) 0.8810(15) 0.3605(13) 0.206(8) Uani 1 1 d . . .
H191 H 0.1752 0.9516 0.3734 0.309 Uiso 1 1 calc R . .
H192 H 0.1249 0.8299 0.4164 0.309 Uiso 1 1 calc R . .
H193 H 0.1283 0.9049 0.2946 0.309 Uiso 1 1 calc R . .
O10 O 0.6034(4) 0.7925(4) 0.4871(3) 0.0599(12) Uani 1 1 d . . .
H101 H 0.6288 0.7239 0.5331 0.090 Uiso 1 1 d R . .
H102 H 0.6192 0.8507 0.4987 0.090 Uiso 1 1 d R . .
S11 S 0.2535(6) 0.5216(6) 0.3763(5) 0.0367(16) Uani 0.631(7) 1 d P . 1
O111 O 0.3288(10) 0.4977(9) 0.4698(7) 0.046(2) Uani 0.631(7) 1 d P . 1
O121 O 0.2687(15) 0.6352(12) 0.2926(11) 0.084(5) Uani 0.631(7) 1 d P . 1
O131 O 0.1410(9) 0.5030(11) 0.3998(9) 0.082(3) Uani 0.631(7) 1 d P . 1
O141 O 0.3106(7) 0.4259(7) 0.3314(6) 0.073(3) Uani 0.631(7) 1 d P . 1
S12 S 0.2635(18) 0.5190(16) 0.3772(16) 0.101(6) Uani 0.369(7) 1 d P . 2
O112 O 0.3585(15) 0.4604(16) 0.4429(14) 0.050(4) Uani 0.369(7) 1 d P . 2
O122 O 0.278(2) 0.591(2) 0.2650(15) 0.073(6) Uani 0.369(7) 1 d P . 2
O132 O 0.1734(15) 0.4331(14) 0.3967(13) 0.055(4) Uani 0.369(7) 1 d P . 2
O142 O 0.1865(10) 0.6138(9) 0.4252(10) 0.056(4) Uani 0.369(7) 1 d P . 2
O15 O 0.0728(5) 0.3422(5) 0.6092(5) 0.0973(18) Uani 1 1 d . . .
H151 H 0.0858 0.3363 0.5502 0.146 Uiso 1 1 d R . .
H152 H 0.0085 0.3888 0.6066 0.146 Uiso 1 1 d R . .
N7 N 0.1210(7) 0.3761(7) 0.2393(6) 0.094(2) Uani 1 1 d D . .
H7A H 0.1502 0.3977 0.2863 0.141 Uiso 1 1 d RD A .
C20 C 0.0136(11) 0.3288(14) 0.2891(11) 0.181(6) Uani 1 1 d D A .
H20A H -0.0199 0.2980 0.2439 0.217 Uiso 1 1 calc R . .
H20B H -0.0431 0.3951 0.2936 0.217 Uiso 1 1 calc R . .
C21 C 0.0321(13) 0.2313(13) 0.3964(11) 0.172(6) Uani 1 1 d DU . .
H21A H 0.0766 0.1597 0.3914 0.258 Uiso 1 1 calc R A .
H21B H -0.0425 0.2142 0.4275 0.258 Uiso 1 1 calc R . .
H21C H 0.0740 0.2571 0.4396 0.258 Uiso 1 1 calc R . .
C22 C 0.0960(16) 0.4768(12) 0.1339(10) 0.213(7) Uani 1 1 d DU A .
H22A H 0.1690 0.4885 0.0960 0.255 Uiso 1 1 calc R . .
H22B H 0.0453 0.4538 0.0941 0.255 Uiso 1 1 calc R . .
C23 C 0.0398(12) 0.5926(13) 0.1395(9) 0.171(6) Uani 1 1 d D . .
H23A H -0.0396 0.5872 0.1626 0.256 Uiso 1 1 calc R A .
H23B H 0.0402 0.6564 0.0710 0.256 Uiso 1 1 calc R . .
H23C H 0.0824 0.6093 0.1886 0.256 Uiso 1 1 calc R . .
C241 C 0.2112(13) 0.295(3) 0.206(3) 0.142(10) Uani 0.59(2) 1 d PD A 1
H24A H 0.2226 0.2164 0.2646 0.170 Uiso 0.59(2) 1 calc PR A 1
H24B H 0.1778 0.2839 0.1483 0.170 Uiso 0.59(2) 1 calc PR A 1
C251 C 0.329(2) 0.328(2) 0.173(3) 0.239(18) Uani 0.59(2) 1 d PD A 1
H25A H 0.3707 0.2750 0.1418 0.359 Uiso 0.59(2) 1 calc PR A 1
H25B H 0.3725 0.3198 0.2337 0.359 Uiso 0.59(2) 1 calc PR A 1
H25C H 0.3211 0.4098 0.1229 0.359 Uiso 0.59(2) 1 calc PR A 1
C242 C 0.186(4) 0.251(3) 0.262(4) 0.23(3) Uani 0.41(2) 1 d PDU A 2
H24C H 0.1713 0.2005 0.3344 0.276 Uiso 0.41(2) 1 calc PR A 2
H24D H 0.2691 0.2544 0.2557 0.276 Uiso 0.41(2) 1 calc PR A 2
C252 C 0.154(3) 0.193(3) 0.192(2) 0.153(15) Uani 0.41(2) 1 d PD A 2
H25D H 0.0889 0.1514 0.2213 0.230 Uiso 0.41(2) 1 calc PR A 2
H25E H 0.2197 0.1367 0.1856 0.230 Uiso 0.41(2) 1 calc PR A 2
H25F H 0.1320 0.2541 0.1231 0.230 Uiso 0.41(2) 1 calc PR A 2

loop_
_atom_site_aniso_label
_atom_site_aniso_U_11
_atom_site_aniso_U_22
_atom_site_aniso_U_33
_atom_site_aniso_U_23
_atom_site_aniso_U_13
_atom_site_aniso_U_12
Ni1 0.0518(7) 0.0296(5) 0.0353(6) -0.0100(5) -0.0011(5) -0.0109(5)
Ni2 0.0652(6) 0.0357(4) 0.0434(5) -0.0134(4) 0.0046(4) -0.0104(4)
Ni3 0.0607(6) 0.0330(4) 0.0436(5) -0.0149(3) 0.0012(4) -0.0126(4)
C1 0.048(4) 0.067(5) 0.075(5) -0.049(4) 0.003(4) -0.013(3)
C2 0.056(4) 0.062(4) 0.056(4) -0.032(4) 0.010(4) -0.023(3)
C3 0.055(4) 0.050(4) 0.057(4) -0.028(3) 0.002(3) -0.017(3)
C4 0.066(5) 0.047(4) 0.072(5) -0.032(4) 0.003(4) -0.010(3)
C5 0.082(6) 0.056(5) 0.086(6) -0.042(4) -0.004(5) -0.002(4)
C6 0.075(6) 0.089(6) 0.083(6) -0.057(5) 0.010(4) -0.011(4)
C7 0.077(5) 0.060(5) 0.074(5) -0.036(4) 0.003(4) -0.016(4)
C8 0.064(4) 0.047(4) 0.055(4) -0.028(3) 0.002(3) -0.013(3)
C9 0.061(4) 0.039(4) 0.066(5) -0.025(3) -0.004(4) -0.008(3)
N11 0.062(7) 0.043(6) 0.054(7) -0.011(6) -0.001(6) -0.015(6)
O11 0.074(6) 0.038(4) 0.055(6) -0.012(4) 0.008(4) -0.012(4)
N12 0.052(10) 0.043(11) 0.052(12) -0.024(9) -0.007(9) 0.008(9)
O12 0.071(10) 0.029(8) 0.043(8) -0.004(7) -0.002(7) -0.008(7)
N2 0.075(4) 0.055(4) 0.058(4) -0.026(3) -0.002(3) -0.007(3)
O2 0.101(4) 0.059(3) 0.072(4) -0.033(3) 0.010(3) -0.014(3)
N3 0.063(4) 0.063(4) 0.077(4) -0.043(3) -0.002(3) -0.014(3)
O3 0.087(4) 0.050(3) 0.083(4) -0.034(3) -0.007(3) -0.014(3)
C10 0.056(4) 0.047(4) 0.039(4) 0.003(3) -0.013(3) -0.025(3)
C11 0.079(5) 0.039(4) 0.051(4) -0.009(3) -0.013(4) -0.015(3)
C12 0.070(5) 0.053(4) 0.038(4) -0.002(3) -0.007(3) -0.023(4)
C13 0.099(6) 0.073(5) 0.048(4) -0.015(4) 0.008(4) -0.040(5)
C14 0.112(8) 0.080(6) 0.055(5) -0.002(5) 0.008(5) -0.043(6)
C15 0.116(7) 0.050(5) 0.063(5) 0.014(4) -0.014(5) -0.037(5)
C16 0.079(5) 0.042(4) 0.068(5) -0.010(4) -0.012(4) -0.011(4)
C17 0.057(4) 0.043(3) 0.044(4) -0.006(3) -0.013(3) -0.011(3)
C18 0.055(4) 0.048(4) 0.047(4) -0.005(3) -0.005(3) -0.017(3)
N41 0.067(7) 0.027(6) 0.037(6) -0.002(5) -0.001(5) -0.016(5)
O41 0.056(5) 0.040(5) 0.044(5) -0.018(4) 0.003(4) -0.013(4)
N42 0.057(11) 0.028(9) 0.043(12) -0.011(8) -0.007(9) -0.006(8)
O42 0.053(7) 0.022(6) 0.029(7) -0.008(6) 0.004(5) -0.004(5)
N5 0.091(5) 0.051(3) 0.050(4) -0.012(3) 0.007(3) -0.027(3)
O5 0.106(4) 0.075(4) 0.055(3) -0.012(3) 0.017(3) -0.027(3)
N6 0.070(4) 0.043(3) 0.052(4) -0.010(3) 0.001(3) -0.011(3)
O6 0.092(4) 0.048(3) 0.083(4) -0.016(3) 0.006(3) -0.006(3)
O7 0.075(3) 0.070(3) 0.056(3) -0.026(2) 0.000(2) -0.017(3)
O8 0.071(3) 0.053(3) 0.050(3) -0.017(2) 0.006(2) -0.018(2)
O9 0.064(3) 0.047(3) 0.083(3) -0.027(2) -0.012(3) -0.008(2)
C19 0.076(8) 0.35(2) 0.316(19) -0.269(19) -0.017(10) 0.000(11)
O10 0.072(3) 0.042(2) 0.071(3) -0.023(2) -0.011(2) -0.016(2)
S11 0.040(3) 0.036(3) 0.031(3) -0.008(3) -0.018(2) -0.004(2)
O111 0.060(6) 0.060(6) 0.027(5) -0.022(4) 0.000(4) -0.019(5)
O121 0.131(11) 0.072(8) 0.046(8) -0.005(5) -0.029(7) -0.043(7)
O131 0.052(7) 0.099(9) 0.081(7) -0.014(7) -0.012(5) -0.020(6)
O141 0.095(7) 0.061(5) 0.077(6) -0.044(4) -0.020(5) -0.003(4)
S12 0.123(15) 0.071(11) 0.119(14) -0.035(10) 0.021(10) -0.055(9)
O112 0.048(10) 0.074(11) 0.036(9) -0.031(7) -0.021(8) 0.002(8)
O122 0.064(10) 0.11(2) 0.022(9) -0.004(10) 0.001(7) -0.018(12)
O132 0.050(10) 0.060(10) 0.062(9) -0.023(9) -0.002(7) -0.028(8)
O142 0.050(8) 0.038(6) 0.089(10) -0.039(6) 0.004(6) 0.003(5)
O15 0.094(4) 0.079(4) 0.111(5) -0.025(3) -0.002(4) -0.018(3)
N7 0.091(6) 0.108(6) 0.103(6) -0.057(5) -0.024(5) -0.021(5)
C20 0.141(13) 0.210(16) 0.235(18) -0.122(15) 0.006(12) -0.057(12)
C21 0.175(9) 0.161(9) 0.165(9) -0.045(7) 0.005(7) -0.037(7)
C22 0.230(11) 0.231(11) 0.190(10) -0.087(9) -0.048(8) -0.042(9)
C23 0.179(13) 0.209(15) 0.090(8) -0.031(9) -0.066(8) 0.012(11)
C241 0.094(15) 0.18(2) 0.23(3) -0.18(2) 0.008(17) -0.012(15)
C251 0.15(3) 0.19(3) 0.33(4) -0.04(3) 0.04(3) -0.08(2)
C242 0.23(3) 0.23(3) 0.23(3) -0.091(15) -0.002(10) -0.034(11)
C252 0.16(3) 0.20(3) 0.18(3) -0.17(3) 0.02(2) -0.02(2)

loop_
_atom_type_symbol
_atom_type_description
_atom_type_scat_dispersion_real
_atom_type_scat_dispersion_imag
_atom_type_scat_source
C C 0.0033 0.0016 'International Tables Vol C Tables 4.2.6.8 and 6.1.1.4'
H H 0.0000 0.0000 'International Tables Vol C Tables 4.2.6.8 and 6.1.1.4'
N N 0.0061 0.0033 'International Tables Vol C Tables 4.2.6.8 and 6.1.1.4'
O O 0.0106 0.0060 'International Tables Vol C Tables 4.2.6.8 and 6.1.1.4'
S S 0.1246 0.1234 'International Tables Vol C Tables 4.2.6.8 and 6.1.1.4'
Ni Ni 0.3393 1.1124 'International Tables Vol C Tables 4.2.6.8 and 6.1.1.4'

loop_
_geom_angle_atom_site_label_1
_geom_angle_atom_site_label_2
_geom_angle_atom_site_label_3
_geom_angle
_geom_angle_site_symmetry_1
_geom_angle_site_symmetry_3
O12 Ni1 O12 180.0(6) . 2_666
O12 Ni1 O111 94.7(5) . .
O12 Ni1 O111 85.3(5) 2_666 .
O12 Ni1 O111 85.3(5) . 2_666
O12 Ni1 O111 94.7(5) 2_666 2_666
O111 Ni1 O111 180.000(1) . 2_666
O12 Ni1 O112 75.4(6) . .
O12 Ni1 O112 104.6(6) 2_666 .
O111 Ni1 O112 20.3(4) . .
O111 Ni1 O112 159.7(4) 2_666 .
O12 Ni1 O112 104.6(6) . 2_666
O12 Ni1 O112 75.4(6) 2_666 2_666
O111 Ni1 O112 159.7(4) . 2_666
O111 Ni1 O112 20.3(4) 2_666 2_666
O112 Ni1 O112 180.0(9) . 2_666
O12 Ni1 O11 29.2(3) . .
O12 Ni1 O11 150.8(4) 2_666 .
O111 Ni1 O11 99.8(3) . .
O111 Ni1 O11 80.2(3) 2_666 .
O112 Ni1 O11 79.9(5) . .
O112 Ni1 O11 100.1(5) 2_666 .
O12 Ni1 O11 150.8(4) . 2_666
O12 Ni1 O11 29.2(4) 2_666 2_666
O111 Ni1 O11 80.2(3) . 2_666
O111 Ni1 O11 99.8(3) 2_666 2_666
O112 Ni1 O11 100.1(5) . 2_666
O112 Ni1 O11 79.9(5) 2_666 2_666
O11 Ni1 O11 180.000(1) . 2_666
O12 Ni1 O41 119.7(4) . .
O12 Ni1 O41 60.3(4) 2_666 .
O111 Ni1 O41 92.3(3) . .
O111 Ni1 O41 87.7(3) 2_666 .
O112 Ni1 O41 96.4(5) . .
O112 Ni1 O41 83.6(5) 2_666 .
O11 Ni1 O41 90.6(3) . .
O11 Ni1 O41 89.4(3) 2_666 .
O12 Ni1 O41 60.3(4) . 2_666
O12 Ni1 O41 119.7(4) 2_666 2_666
O111 Ni1 O41 87.7(3) . 2_666
O111 Ni1 O41 92.3(3) 2_666 2_666
O112 Ni1 O41 83.6(5) . 2_666
O112 Ni1 O41 96.4(5) 2_666 2_666
O11 Ni1 O41 89.4(3) . 2_666
O11 Ni1 O41 90.6(3) 2_666 2_666
O41 Ni1 O41 180.000(1) . 2_666
O12 Ni1 O42 89.9(4) . .
O12 Ni1 O42 90.1(4) 2_666 .
O111 Ni1 O42 96.7(4) . .
O111 Ni1 O42 83.3(4) 2_666 .
O112 Ni1 O42 90.5(6) . .
O112 Ni1 O42 89.5(6) 2_666 .
O11 Ni1 O42 60.8(4) . .
O11 Ni1 O42 119.2(4) 2_666 .
O41 Ni1 O42 29.7(3) . .
O41 Ni1 O42 150.3(3) 2_666 .
O12 Ni1 O42 90.1(4) . 2_666
O12 Ni1 O42 89.9(4) 2_666 2_666
O111 Ni1 O42 83.3(4) . 2_666
O111 Ni1 O42 96.7(4) 2_666 2_666
O112 Ni1 O42 89.5(6) . 2_666
O112 Ni1 O42 90.5(6) 2_666 2_666
O11 Ni1 O42 119.2(4) . 2_666
O11 Ni1 O42 60.8(4) 2_666 2_666
O41 Ni1 O42 150.3(3) . 2_666
O41 Ni1 O42 29.7(3) 2_666 2_666
O42 Ni1 O42 180.000(2) . 2_666
O42 Ni2 O11 63.2(4) . .
O42 Ni2 N2 161.9(4) . .
O11 Ni2 N2 99.4(3) . .
O42 Ni2 N5 101.6(4) . .
O11 Ni2 N5 164.4(3) . .
N2 Ni2 N5 96.0(3) . .
O42 Ni2 N41 25.9(3) . .
O11 Ni2 N41 88.8(3) . .
N2 Ni2 N41 171.8(3) . .
N5 Ni2 N41 75.9(3) . .
O42 Ni2 N12 89.4(4) . .
O11 Ni2 N12 26.4(3) . .
N2 Ni2 N12 73.0(3) . .
N5 Ni2 N12 169.0(3) . .
N41 Ni2 N12 115.1(4) . .
O42 Ni2 O7 86.2(3) . .
O11 Ni2 O7 91.4(3) . .
N2 Ni2 O7 89.4(2) . .
N5 Ni2 O7 91.0(2) . .
N41 Ni2 O7 89.6(3) . .
N12 Ni2 O7 89.8(5) . .
O42 Ni2 O8 91.7(3) . .
O11 Ni2 O8 84.0(3) . .
N2 Ni2 O8 91.5(2) . .
N5 Ni2 O8 93.4(2) . .
N41 Ni2 O8 90.2(3) . .
N12 Ni2 O8 86.1(5) . .
O7 Ni2 O8 175.41(16) . .
O12 Ni3 O41 62.5(4) 2_666 .
O12 Ni3 N6 160.0(4) 2_666 .
O41 Ni3 N6 98.1(3) . .
O12 Ni3 N11 27.1(4) 2_666 2_666
O41 Ni3 N11 89.2(3) . 2_666
N6 Ni3 N11 172.6(3) . 2_666
O12 Ni3 N3 102.8(4) 2_666 2_666
O41 Ni3 N3 164.6(3) . 2_666
N6 Ni3 N3 96.9(3) . 2_666
N11 Ni3 N3 75.8(3) 2_666 2_666
O12 Ni3 O10 85.4(4) 2_666 .
O41 Ni3 O10 88.5(2) . .
N6 Ni3 O10 89.04(19) . .
N11 Ni3 O10 90.2(3) 2_666 .
N3 Ni3 O10 95.11(19) 2_666 .
O12 Ni3 N42 88.5(5) 2_666 .
O41 Ni3 N42 26.3(3) . .
N6 Ni3 N42 71.9(3) . .
N11 Ni3 N42 115.4(4) 2_666 .
N3 Ni3 N42 168.7(3) 2_666 .
O10 Ni3 N42 85.9(5) . .
O12 Ni3 O9 93.1(4) 2_666 .
O41 Ni3 O9 85.6(2) . .
N6 Ni3 O9 90.4(2) . .
N11 Ni3 O9 91.1(3) 2_666 .
N3 Ni3 O9 90.9(2) 2_666 .
O10 Ni3 O9 173.96(18) . .
N42 Ni3 O9 88.2(5) . .
N12 C1 C2 149.1(9) . .
N11 C1 C2 110.7(7) . .
N12 C1 C9 104.2(8) . .
N11 C1 C9 142.3(7) . .
C2 C1 C9 106.8(5) . .
N3 C2 C3 135.7(6) . .
N3 C2 C1 115.3(6) . .
C3 C2 C1 109.0(6) . .
C4 C3 C8 120.1(6) . .
C4 C3 C2 131.7(6) . .
C8 C3 C2 108.1(6) . .
C5 C4 C3 119.7(7) . .
C5 C4 H4 120.1 . .
C3 C4 H4 120.1 . .
C4 C5 C6 121.1(7) . .
C4 C5 H5 119.5 . .
C6 C5 H5 119.5 . .
C7 C6 C5 120.0(7) . .
C7 C6 H6 120.0 . .
C5 C6 H6 120.0 . .
C8 C7 C6 118.1(7) . .
C8 C7 H7 120.9 . .
C6 C7 H7 120.9 . .
C7 C8 C3 120.9(6) . .
C7 C8 C9 130.1(6) . .
C3 C8 C9 109.0(6) . .
N2 C9 C1 120.2(6) . .
N2 C9 C8 132.6(7) . .
C1 C9 C8 107.1(5) . .
C1 N11 O11 115.0(9) . .
C1 N11 Ni3 120.2(6) . 2_666
O11 N11 Ni3 124.5(8) . 2_666
N11 O11 Ni2 123.4(8) . .
N11 O11 Ni1 118.6(7) . .
Ni2 O11 Ni1 117.6(3) . .
C1 N12 O12 115.1(14) . .
C1 N12 Ni2 123.3(9) . .
O12 N12 Ni2 121.1(10) . .
N12 O12 Ni3 119.7(12) . 2_666
N12 O12 Ni1 120.8(11) . .
Ni3 O12 Ni1 119.4(6) 2_666 .
C9 N2 O2 119.1(6) . .
C9 N2 Ni2 119.1(5) . .
O2 N2 Ni2 121.7(4) . .
N2 O2 H2 103.1 . .
C2 N3 O3 120.5(6) . .
C2 N3 Ni3 117.9(5) . 2_666
O3 N3 Ni3 121.5(5) . 2_666
N41 C10 C18 143.4(8) . .
N42 C10 C18 104.5(8) . .
N41 C10 C11 109.0(7) . .
N42 C10 C11 147.9(7) . .
C18 C10 C11 107.6(5) . .
N5 C11 C10 118.7(6) . .
N5 C11 C12 134.1(7) . .
C10 C11 C12 107.2(6) . .
C13 C12 C17 120.6(6) . .
C13 C12 C11 130.3(7) . .
C17 C12 C11 109.1(6) . .
C14 C13 C12 117.6(8) . .
C14 C13 H13 121.2 . .
C12 C13 H13 121.2 . .
C15 C14 C13 122.7(8) . .
C15 C14 H14 118.6 . .
C13 C14 H14 118.6 . .
C14 C15 C16 120.6(7) . .
C14 C15 H15 119.7 . .
C16 C15 H15 119.7 . .
C17 C16 C15 118.4(7) . .
C17 C16 H16 120.8 . .
C15 C16 H16 120.8 . .
C16 C17 C12 120.1(6) . .
C16 C17 C18 131.2(7) . .
C12 C17 C18 108.8(5) . .
N6 C18 C10 118.3(6) . .
N6 C18 C17 134.4(6) . .
C10 C18 C17 107.3(6) . .
C10 N41 O41 115.4(9) . .
C10 N41 Ni2 119.7(6) . .
O41 N41 Ni2 124.8(7) . .
N41 O41 Ni3 123.0(7) . .
N41 O41 Ni1 116.8(7) . .
Ni3 O41 Ni1 117.5(3) . .
C10 N42 O42 112.1(11) . .
C10 N42 Ni3 124.1(7) . .
O42 N42 Ni3 123.7(9) . .
N42 O42 Ni2 122.5(11) . .
N42 O42 Ni1 117.7(9) . .
Ni2 O42 Ni1 117.3(5) . .
C11 N5 O5 120.1(6) . .
C11 N5 Ni2 116.8(5) . .
O5 N5 Ni2 123.1(4) . .
C18 N6 O6 116.4(5) . .
C18 N6 Ni3 120.9(4) . .
O6 N6 Ni3 122.6(5) . .
N6 O6 H6A 110.1 . .
Ni2 O7 H71 110.9 . .
Ni2 O7 H72 112.7 . .
H71 O7 H72 111.7 . .
Ni2 O8 H81 109.3 . .
Ni2 O8 H82 111.8 . .
H81 O8 H82 111.9 . .
C19 O9 Ni3 131.1(6) . .
C19 O9 H9 129.3 . .
Ni3 O9 H9 94.3 . .
O9 C19 H191 109.5 . .
O9 C19 H192 109.5 . .
H191 C19 H192 109.5 . .
O9 C19 H193 109.5 . .
H191 C19 H193 109.5 . .
H192 C19 H193 109.5 . .
Ni3 O10 H101 115.8 . .
Ni3 O10 H102 116.9 . .
H101 O10 H102 114.7 . .
O131 S11 O121 116.2(9) . .
O131 S11 O111 114.7(8) . .
O121 S11 O111 110.3(8) . .
O131 S11 O141 106.3(8) . .
O121 S11 O141 103.4(7) . .
O111 S11 O141 104.5(6) . .
S11 O111 Ni1 138.1(7) . .
O112 S12 O122 121(2) . .
O112 S12 O132 109.6(16) . .
O122 S12 O132 112.9(17) . .
O112 S12 O142 106.9(15) . .
O122 S12 O142 105.4(15) . .
O132 S12 O142 98.0(15) . .
S12 O112 Ni1 139.4(14) . .
H151 O15 H152 109.8 . .
C20 N7 C241 117.6(13) . .
C20 N7 C22 112.0(11) . .
C241 N7 C22 98.4(16) . .
C20 N7 C242 92(3) . .
C22 N7 C242 127(2) . .
C20 N7 H7A 104.3 . .
C241 N7 H7A 111.3 . .
C22 N7 H7A 113.7 . .
C242 N7 H7A 103.9 . .
N7 C20 C21 114.6(11) . .
N7 C20 H20A 108.6 . .
C21 C20 H20A 108.6 . .
N7 C20 H20B 108.6 . .
C21 C20 H20B 108.6 . .
H20A C20 H20B 107.6 . .
C20 C21 H21A 109.5 . .
C20 C21 H21B 109.5 . .
H21A C21 H21B 109.5 . .
C20 C21 H21C 109.5 . .
H21A C21 H21C 109.5 . .
H21B C21 H21C 109.5 . .
C23 C22 N7 113.7(12) . .
C23 C22 H22A 108.8 . .
N7 C22 H22A 108.8 . .
C23 C22 H22B 108.8 . .
N7 C22 H22B 108.8 . .
H22A C22 H22B 107.7 . .
C22 C23 H23A 109.5 . .
C22 C23 H23B 109.5 . .
H23A C23 H23B 109.5 . .
C22 C23 H23C 109.5 . .
H23A C23 H23C 109.5 . .
H23B C23 H23C 109.5 . .
C251 C241 N7 120.2(19) . .
C251 C241 H24A 107.3 . .
N7 C241 H24A 107.3 . .
C251 C241 H24B 107.3 . .
N7 C241 H24B 107.3 . .
H24A C241 H24B 106.9 . .
N7 C242 C252 115.0(19) . .
N7 C242 H24C 108.5 . .
C252 C242 H24C 108.5 . .
N7 C242 H24D 108.5 . .
C252 C242 H24D 108.5 . .
H24C C242 H24D 107.5 . .
C242 C252 H25D 109.5 . .
C242 C252 H25E 109.5 . .
H25D C252 H25E 109.5 . .
C242 C252 H25F 109.5 . .
H25D C252 H25F 109.5 . .
H25E C252 H25F 109.5 . .

loop_
_geom_bond_atom_site_label_1
_geom_bond_atom_site_label_2
_geom_bond_distance
_geom_bond_site_symmetry_2
Ni1 O12 2.049(15) .
Ni1 O12 2.049(15) 2_666
Ni1 O111 2.056(11) .
Ni1 O111 2.056(11) 2_666
Ni1 O112 2.062(18) .
Ni1 O112 2.062(18) 2_666
Ni1 O11 2.064(9) .
Ni1 O11 2.064(9) 2_666
Ni1 O41 2.071(8) .
Ni1 O41 2.071(8) 2_666
Ni1 O42 2.074(13) .
Ni1 O42 2.074(13) 2_666
Ni2 O42 1.997(12) .
Ni2 O11 2.000(9) .
Ni2 N2 2.012(6) .
Ni2 N5 2.025(5) .
Ni2 N41 2.073(10) .
Ni2 N12 2.106(15) .
Ni2 O7 2.117(4) .
Ni2 O8 2.122(4) .
Ni3 O12 1.986(13) 2_666
Ni3 O41 2.005(8) .
Ni3 N6 2.009(5) .
Ni3 N11 2.025(9) 2_666
Ni3 N3 2.029(6) 2_666
Ni3 O10 2.075(4) .
Ni3 N42 2.084(13) .
Ni3 O9 2.115(5) .
C1 N12 1.335(9) .
C1 N11 1.337(9) .
C1 C2 1.451(9) .
C1 C9 1.466(9) .
C2 N3 1.326(8) .
C2 C3 1.446(9) .
C3 C4 1.381(9) .
C3 C8 1.415(8) .
C4 C5 1.356(9) .
C4 H4 0.9300 .
C5 C6 1.418(10) .
C5 H5 0.9300 .
C6 C7 1.403(10) .
C6 H6 0.9300 .
C7 C8 1.383(9) .
C7 H7 0.9300 .
C8 C9 1.466(9) .
C9 N2 1.292(8) .
N11 O11 1.343(8) .
N11 Ni3 2.025(9) 2_666
N12 O12 1.338(10) .
O12 Ni3 1.986(13) 2_666
N2 O2 1.347(7) .
O2 H2 0.8521 .
N3 O3 1.326(7) .
N3 Ni3 2.029(6) 2_666
C10 N41 1.328(8) .
C10 N42 1.336(10) .
C10 C18 1.454(9) .
C10 C11 1.459(10) .
C11 N5 1.304(8) .
C11 C12 1.462(8) .
C12 C13 1.394(9) .
C12 C17 1.401(9) .
C13 C14 1.373(10) .
C13 H13 0.9300 .
C14 C15 1.349(12) .
C14 H14 0.9300 .
C15 C16 1.398(11) .
C15 H15 0.9300 .
C16 C17 1.384(8) .
C16 H16 0.9300 .
C17 C18 1.467(9) .
C18 N6 1.287(8) .
N41 O41 1.333(8) .
N42 O42 1.350(9) .
N5 O5 1.346(7) .
N6 O6 1.389(7) .
O6 H6A 0.8520 .
O7 H71 0.8483 .
O7 H72 0.8486 .
O8 H81 0.8513 .
O8 H82 0.8463 .
O9 C19 1.356(11) .
O9 H9 0.8461 .
C19 H191 0.9600 .
C19 H192 0.9600 .
C19 H193 0.9600 .
O10 H101 0.8427 .
O10 H102 0.8379 .
S11 O131 1.359(14) .
S11 O121 1.445(16) .
S11 O111 1.502(11) .
S11 O141 1.561(11) .
S12 O112 1.37(2) .
S12 O122 1.47(3) .
S12 O132 1.54(2) .
S12 O142 1.66(2) .
O15 H151 0.8480 .
O15 H152 0.8495 .
N7 C20 1.479(8) .
N7 C241 1.492(9) .
N7 C22 1.493(9) .
N7 C242 1.496(10) .
N7 H7A 0.8898 .
C20 C21 1.49(2) .
C20 H20A 0.9700 .
C20 H20B 0.9700 .
C21 H21A 0.9600 .
C21 H21B 0.9600 .
C21 H21C 0.9600 .
C22 C23 1.48(2) .
C22 H22A 0.9700 .
C22 H22B 0.9700 .
C23 H23A 0.9600 .
C23 H23B 0.9600 .
C23 H23C 0.9600 .
C241 C251 1.489(10) .
C241 H24A 0.9700 .
C241 H24B 0.9700 .
C251 H25A 0.9600 .
C251 H25B 0.9600 .
C251 H25C 0.9600 .
C242 C252 1.500(10) .
C242 H24C 0.9700 .
C242 H24D 0.9700 .
C252 H25D 0.9600 .
C252 H25E 0.9600 .
C252 H25F 0.9600 .

loop_
_geom_torsion_atom_site_label_1
_geom_torsion_atom_site_label_2
_geom_torsion_atom_site_label_3
_geom_torsion_atom_site_label_4
_geom_torsion
_geom_torsion_site_symmetry_1
_geom_torsion_site_symmetry_4
N12 C1 C2 N3 -2(2) . .
N11 C1 C2 N3 3.5(9) . .
C9 C1 C2 N3 179.2(5) . .
N12 C1 C2 C3 179.1(16) . .
N11 C1 C2 C3 -175.2(7) . .
C9 C1 C2 C3 0.6(7) . .
N3 C2 C3 C4 0.7(13) . .
C1 C2 C3 C4 178.9(7) . .
N3 C2 C3 C8 -179.2(7) . .
C1 C2 C3 C8 -0.9(7) . .
C8 C3 C4 C5 1.9(10) . .
C2 C3 C4 C5 -178.0(7) . .
C3 C4 C5 C6 -2.4(11) . .
C4 C5 C6 C7 1.5(11) . .
C5 C6 C7 C8 -0.1(11) . .
C6 C7 C8 C3 -0.4(10) . .
C6 C7 C8 C9 177.8(7) . .
C4 C3 C8 C7 -0.5(10) . .
C2 C3 C8 C7 179.4(6) . .
C4 C3 C8 C9 -179.0(6) . .
C2 C3 C8 C9 0.9(7) . .
N12 C1 C9 N2 2.9(11) . .
N11 C1 C9 N2 -4.4(15) . .
C2 C1 C9 N2 -177.9(6) . .
N12 C1 C9 C8 -179.2(9) . .
N11 C1 C9 C8 173.4(11) . .
C2 C1 C9 C8 0.0(7) . .
C7 C8 C9 N2 -1.4(13) . .
C3 C8 C9 N2 177.0(7) . .
C7 C8 C9 C1 -178.9(7) . .
C3 C8 C9 C1 -0.5(7) . .
N12 C1 N11 O11 -2.7(13) . .
C2 C1 N11 O11 -177.9(8) . .
C9 C1 N11 O11 8.8(17) . .
N12 C1 N11 Ni3 172.1(19) . 2_666
C2 C1 N11 Ni3 -3.1(10) . 2_666
C9 C1 N11 Ni3 -176.4(7) . 2_666
C1 N11 O11 Ni2 -7.5(13) . .
Ni3 N11 O11 Ni2 177.9(5) 2_666 .
C1 N11 O11 Ni1 179.5(6) . .
Ni3 N11 O11 Ni1 4.9(12) 2_666 .
O42 Ni2 O11 N11 179.0(9) . .
N2 Ni2 O11 N11 4.4(8) . .
N5 Ni2 O11 N11 -167.1(9) . .
N41 Ni2 O11 N11 -176.4(8) . .
N12 Ni2 O11 N11 7.4(13) . .
O7 Ni2 O11 N11 94.0(8) . .
O8 Ni2 O11 N11 -86.1(8) . .
O42 Ni2 O11 Ni1 -7.9(4) . .
N2 Ni2 O11 Ni1 177.5(4) . .
N5 Ni2 O11 Ni1 6.0(13) . .
N41 Ni2 O11 Ni1 -3.4(5) . .
N12 Ni2 O11 Ni1 -179.6(14) . .
O7 Ni2 O11 Ni1 -92.9(4) . .
O8 Ni2 O11 Ni1 87.0(4) . .
O12 Ni1 O11 N11 -4.5(11) . .
O12 Ni1 O11 N11 175.5(11) 2_666 .
O111 Ni1 O11 N11 -86.5(8) . .
O111 Ni1 O11 N11 93.5(8) 2_666 .
O112 Ni1 O11 N11 -82.6(9) . .
O112 Ni1 O11 N11 97.4(9) 2_666 .
O41 Ni1 O11 N11 -179.0(8) . .
O41 Ni1 O11 N11 1.0(8) 2_666 .
O42 Ni1 O11 N11 -178.8(9) . .
O42 Ni1 O11 N11 1.2(9) 2_666 .
O12 Ni1 O11 Ni2 -177.9(11) . .
O12 Ni1 O11 Ni2 2.1(11) 2_666 .
O111 Ni1 O11 Ni2 100.1(5) . .
O111 Ni1 O11 Ni2 -79.9(5) 2_666 .
O112 Ni1 O11 Ni2 104.1(6) . .
O112 Ni1 O11 Ni2 -75.9(6) 2_666 .
O41 Ni1 O11 Ni2 7.6(4) . .
O41 Ni1 O11 Ni2 -172.4(4) 2_666 .
O42 Ni1 O11 Ni2 7.8(4) . .
O42 Ni1 O11 Ni2 -172.2(4) 2_666 .
N11 C1 N12 O12 -3.5(11) . .
C2 C1 N12 O12 5(3) . .
C9 C1 N12 O12 -176.3(11) . .
N11 C1 N12 Ni2 168(2) . .
C2 C1 N12 Ni2 177.0(9) . .
C9 C1 N12 Ni2 -4.5(13) . .
O42 Ni2 N12 C1 179.3(12) . .
O11 Ni2 N12 C1 -173(2) . .
N2 Ni2 N12 C1 3.7(11) . .
N5 Ni2 N12 C1 -1(4) . .
N41 Ni2 N12 C1 -177.4(10) . .
O7 Ni2 N12 C1 93.1(12) . .
O8 Ni2 N12 C1 -89.0(12) . .
O42 Ni2 N12 O12 -9.3(13) . .
O11 Ni2 N12 O12 -1.9(9) . .
N2 Ni2 N12 O12 175.1(14) . .
N5 Ni2 N12 O12 170.3(17) . .
N41 Ni2 N12 O12 -6.1(15) . .
O7 Ni2 N12 O12 -95.5(12) . .
O8 Ni2 N12 O12 82.4(12) . .
C1 N12 O12 Ni3 -2.3(18) . 2_666
Ni2 N12 O12 Ni3 -174.3(7) . 2_666
C1 N12 O12 Ni1 175.6(10) . .
Ni2 N12 O12 Ni1 3.6(17) . .
O111 Ni1 O12 N12 100.8(12) . .
O111 Ni1 O12 N12 -79.2(12) 2_666 .
O112 Ni1 O12 N12 94.6(13) . .
O112 Ni1 O12 N12 -85.4(13) 2_666 .
O11 Ni1 O12 N12 -0.9(10) . .
O11 Ni1 O12 N12 179.1(10) 2_666 .
O41 Ni1 O12 N12 5.4(14) . .
O41 Ni1 O12 N12 -174.6(14) 2_666 .
O42 Ni1 O12 N12 4.0(12) . .
O42 Ni1 O12 N12 -176.0(12) 2_666 .
O111 Ni1 O12 Ni3 -81.3(7) . 2_666
O111 Ni1 O12 Ni3 98.7(7) 2_666 2_666
O112 Ni1 O12 Ni3 -87.5(9) . 2_666
O112 Ni1 O12 Ni3 92.5(9) 2_666 2_666
O11 Ni1 O12 Ni3 177.0(15) . 2_666
O11 Ni1 O12 Ni3 -3.0(15) 2_666 2_666
O41 Ni1 O12 Ni3 -176.7(5) . 2_666
O41 Ni1 O12 Ni3 3.3(5) 2_666 2_666
O42 Ni1 O12 Ni3 -178.1(7) . 2_666
O42 Ni1 O12 Ni3 1.9(7) 2_666 2_666
C1 C9 N2 O2 178.8(5) . .
C8 C9 N2 O2 1.6(11) . .
C1 C9 N2 Ni2 -0.2(8) . .
C8 C9 N2 Ni2 -177.5(6) . .
O42 Ni2 N2 C9 -16.0(13) . .
O11 Ni2 N2 C9 -0.3(6) . .
N5 Ni2 N2 C9 177.5(5) . .
N12 Ni2 N2 C9 -1.6(7) . .
O7 Ni2 N2 C9 -91.6(5) . .
O8 Ni2 N2 C9 83.9(5) . .
O42 Ni2 N2 O2 165.0(10) . .
O11 Ni2 N2 O2 -179.3(5) . .
N5 Ni2 N2 O2 -1.6(5) . .
N12 Ni2 N2 O2 179.4(7) . .
O7 Ni2 N2 O2 89.4(5) . .
O8 Ni2 N2 O2 -95.1(5) . .
C3 C2 N3 O3 -0.1(11) . .
C1 C2 N3 O3 -178.3(5) . .
C3 C2 N3 Ni3 175.7(6) . 2_666
C1 C2 N3 Ni3 -2.5(8) . 2_666
N41 C10 C11 N5 0.9(9) . .
N42 C10 C11 N5 -0.6(18) . .
C18 C10 C11 N5 -179.9(6) . .
N41 C10 C11 C12 -179.4(6) . .
N42 C10 C11 C12 179.1(15) . .
C18 C10 C11 C12 -0.2(7) . .
N5 C11 C12 C13 0.1(13) . .
C10 C11 C12 C13 -179.5(7) . .
N5 C11 C12 C17 179.0(7) . .
C10 C11 C12 C17 -0.6(7) . .
C17 C12 C13 C14 0.1(10) . .
C11 C12 C13 C14 178.9(7) . .
C12 C13 C14 C15 -0.6(12) . .
C13 C14 C15 C16 0.7(13) . .
C14 C15 C16 C17 -0.3(11) . .
C15 C16 C17 C12 -0.1(10) . .
C15 C16 C17 C18 180.0(6) . .
C13 C12 C17 C16 0.2(10) . .
C11 C12 C17 C16 -178.8(6) . .
C13 C12 C17 C18 -179.9(6) . .
C11 C12 C17 C18 1.1(7) . .
N41 C10 C18 N6 -0.5(14) . .
N42 C10 C18 N6 1.1(10) . .
C11 C10 C18 N6 -179.3(6) . .
N41 C10 C18 C17 179.7(9) . .
N42 C10 C18 C17 -178.7(8) . .
C11 C10 C18 C17 0.9(7) . .
C16 C17 C18 N6 -1.1(12) . .
C12 C17 C18 N6 178.9(7) . .
C16 C17 C18 C10 178.7(6) . .
C12 C17 C18 C10 -1.2(7) . .
N42 C10 N41 O41 1.2(12) . .
C18 C10 N41 O41 3.7(15) . .
C11 C10 N41 O41 -177.5(7) . .
N42 C10 N41 Ni2 178.6(17) . .
C18 C10 N41 Ni2 -179.0(7) . .
C11 C10 N41 Ni2 -0.2(9) . .
O42 Ni2 N41 C10 -173.5(14) . .
O11 Ni2 N41 C10 177.1(7) . .
N5 Ni2 N41 C10 -0.3(6) . .
N12 Ni2 N41 C10 179.0(7) . .
O7 Ni2 N41 C10 -91.5(7) . .
O8 Ni2 N41 C10 93.1(7) . .
O42 Ni2 N41 O41 3.6(8) . .
O11 Ni2 N41 O41 -5.8(8) . .
N5 Ni2 N41 O41 176.8(8) . .
N12 Ni2 N41 O41 -3.9(10) . .
O7 Ni2 N41 O41 85.7(8) . .
O8 Ni2 N41 O41 -89.8(8) . .
C10 N41 O41 Ni3 -9.1(11) . .
Ni2 N41 O41 Ni3 173.6(4) . .
C10 N41 O41 Ni1 -170.3(6) . .
Ni2 N41 O41 Ni1 12.5(10) . .
O12 Ni3 O41 N41 -164.3(9) 2_666 .
N6 Ni3 O41 N41 10.2(7) . .
N11 Ni3 O41 N41 -168.9(7) 2_666 .
N3 Ni3 O41 N41 177.4(8) 2_666 .
O10 Ni3 O41 N41 -78.6(7) . .
N42 Ni3 O41 N41 5.1(12) . .
O9 Ni3 O41 N41 99.9(7) . .
O12 Ni3 O41 Ni1 -3.3(5) 2_666 .
N6 Ni3 O41 Ni1 171.2(3) . .
N11 Ni3 O41 Ni1 -7.8(4) 2_666 .
N3 Ni3 O41 Ni1 -21.6(12) 2_666 .
O10 Ni3 O41 Ni1 82.4(3) . .
N42 Ni3 O41 Ni1 166.1(13) . .
O9 Ni3 O41 Ni1 -99.0(3) . .
O12 Ni1 O41 N41 -14.6(8) . .
O12 Ni1 O41 N41 165.4(8) 2_666 .
O111 Ni1 O41 N41 -111.4(7) . .
O111 Ni1 O41 N41 68.6(7) 2_666 .
O112 Ni1 O41 N41 -91.4(8) . .
O112 Ni1 O41 N41 88.6(8) 2_666 .
O11 Ni1 O41 N41 -11.5(6) . .
O11 Ni1 O41 N41 168.5(6) 2_666 .
O42 Ni1 O41 N41 -11.8(8) . .
O42 Ni1 O41 N41 168.2(8) 2_666 .
O12 Ni1 O41 Ni3 -176.8(5) . .
O12 Ni1 O41 Ni3 3.2(5) 2_666 .
O111 Ni1 O41 Ni3 86.5(4) . .
O111 Ni1 O41 Ni3 -93.5(4) 2_666 .
O112 Ni1 O41 Ni3 106.4(6) . .
O112 Ni1 O41 Ni3 -73.6(6) 2_666 .
O11 Ni1 O41 Ni3 -173.7(4) . .
O11 Ni1 O41 Ni3 6.3(4) 2_666 .
O42 Ni1 O41 Ni3 -174.0(9) . .
O42 Ni1 O41 Ni3 6.0(9) 2_666 .
N41 C10 N42 O42 -4.3(8) . .
C18 C10 N42 O42 177.2(10) . .
C11 C10 N42 O42 -2(2) . .
N41 C10 N42 Ni3 173(2) . .
C18 C10 N42 Ni3 -5.4(13) . .
C11 C10 N42 Ni3 175.4(8) . .
O12 Ni3 N42 C10 -170.1(12) 2_666 .
O41 Ni3 N42 C10 -180(2) . .
N6 Ni3 N42 C10 5.7(10) . .
N11 Ni3 N42 C10 -172.8(10) 2_666 .
N3 Ni3 N42 C10 11(3) 2_666 .
O10 Ni3 N42 C10 -84.6(11) . .
O9 Ni3 N42 C10 96.7(12) . .
O12 Ni3 N42 O42 7.0(13) 2_666 .
O41 Ni3 N42 O42 -2.5(7) . .
N6 Ni3 N42 O42 -177.2(14) . .
N11 Ni3 N42 O42 4.3(15) 2_666 .
N3 Ni3 N42 O42 -172.0(15) 2_666 .
O10 Ni3 N42 O42 92.5(12) . .
O9 Ni3 N42 O42 -86.2(12) . .
C10 N42 O42 Ni2 5.8(17) . .
Ni3 N42 O42 Ni2 -171.6(6) . .
C10 N42 O42 Ni1 167.5(8) . .
Ni3 N42 O42 Ni1 -9.9(16) . .
O11 Ni2 O42 N42 169.6(12) . .
N2 Ni2 O42 N42 -173.0(10) . .
N5 Ni2 O42 N42 -6.6(11) . .
N41 Ni2 O42 N42 0.1(11) . .
N12 Ni2 O42 N42 173.3(12) . .
O7 Ni2 O42 N42 -96.8(11) . .
O8 Ni2 O42 N42 87.2(11) . .
O11 Ni2 O42 Ni1 7.9(4) . .
N2 Ni2 O42 Ni1 25.3(15) . .
N5 Ni2 O42 Ni1 -168.4(5) . .
N41 Ni2 O42 Ni1 -161.6(13) . .
N12 Ni2 O42 Ni1 11.6(7) . .
O7 Ni2 O42 Ni1 101.4(5) . .
O8 Ni2 O42 Ni1 -74.5(5) . .
O12 Ni1 O42 N42 -173.3(11) . .
O12 Ni1 O42 N42 6.7(11) 2_666 .
O111 Ni1 O42 N42 92.0(11) . .
O111 Ni1 O42 N42 -88.0(11) 2_666 .
O112 Ni1 O42 N42 111.3(11) . .
O112 Ni1 O42 N42 -68.7(11) 2_666 .
O11 Ni1 O42 N42 -170.5(12) . .
O11 Ni1 O42 N42 9.5(12) 2_666 .
O41 Ni1 O42 N42 9.2(9) . .
O41 Ni1 O42 N42 -170.8(9) 2_666 .
O12 Ni1 O42 Ni2 -10.6(6) . .
O12 Ni1 O42 Ni2 169.4(6) 2_666 .
O111 Ni1 O42 Ni2 -105.3(6) . .
O111 Ni1 O42 Ni2 74.7(6) 2_666 .
O112 Ni1 O42 Ni2 -86.0(7) . .
O112 Ni1 O42 Ni2 94.0(7) 2_666 .
O11 Ni1 O42 Ni2 -7.8(4) . .
O11 Ni1 O42 Ni2 172.2(4) 2_666 .
O41 Ni1 O42 Ni2 171.8(11) . .
O41 Ni1 O42 Ni2 -8.2(11) 2_666 .
C10 C11 N5 O5 179.5(6) . .
C12 C11 N5 O5 0.0(12) . .
C10 C11 N5 Ni2 -1.2(8) . .
C12 C11 N5 Ni2 179.2(6) . .
O42 Ni2 N5 C11 3.8(6) . .
O11 Ni2 N5 C11 -8.8(13) . .
N2 Ni2 N5 C11 179.6(5) . .
N41 Ni2 N5 C11 0.8(5) . .
N12 Ni2 N5 C11 -176(2) . .
O7 Ni2 N5 C11 90.2(5) . .
O8 Ni2 N5 C11 -88.6(5) . .
O42 Ni2 N5 O5 -176.9(6) . .
O11 Ni2 N5 O5 170.4(9) . .
N2 Ni2 N5 O5 -1.2(5) . .
N41 Ni2 N5 O5 -180.0(6) . .
N12 Ni2 N5 O5 3(3) . .
O7 Ni2 N5 O5 -90.6(5) . .
O8 Ni2 N5 O5 90.7(5) . .
C10 C18 N6 O6 179.2(5) . .
C17 C18 N6 O6 -1.0(11) . .
C10 C18 N6 Ni3 3.5(8) . .
C17 C18 N6 Ni3 -176.7(5) . .
O12 Ni3 N6 C18 7.5(14) 2_666 .
O41 Ni3 N6 C18 -7.0(6) . .
N3 Ni3 N6 C18 176.4(5) 2_666 .
O10 Ni3 N6 C18 81.4(5) . .
N42 Ni3 N6 C18 -4.6(6) . .
O9 Ni3 N6 C18 -92.6(5) . .
O12 Ni3 N6 O6 -167.9(12) 2_666 .
O41 Ni3 N6 O6 177.6(5) . .
N3 Ni3 N6 O6 1.0(5) 2_666 .
O10 Ni3 N6 O6 -94.1(5) . .
N42 Ni3 N6 O6 180.0(7) . .
O9 Ni3 N6 O6 91.9(5) . .
O12 Ni3 O9 C19 105.6(12) 2_666 .
O41 Ni3 O9 C19 167.7(11) . .
N6 Ni3 O9 C19 -94.2(11) . .
N11 Ni3 O9 C19 78.5(11) 2_666 .
N3 Ni3 O9 C19 2.7(11) 2_666 .
N42 Ni3 O9 C19 -166.1(11) . .
O131 S11 O111 Ni1 178.0(8) . .
O121 S11 O111 Ni1 -48.5(13) . .
O141 S11 O111 Ni1 62.0(11) . .
O12 Ni1 O111 S11 -69.2(10) . .
O12 Ni1 O111 S11 110.8(10) 2_666 .
O112 Ni1 O111 S11 -51.5(17) . .
O112 Ni1 O111 S11 128.5(17) 2_666 .
O11 Ni1 O111 S11 -40.2(10) . .
O11 Ni1 O111 S11 139.8(10) 2_666 .
O41 Ni1 O111 S11 50.9(9) . .
O41 Ni1 O111 S11 -129.1(9) 2_666 .
O42 Ni1 O111 S11 21.3(10) . .
O42 Ni1 O111 S11 -158.7(10) 2_666 .
O122 S12 O112 Ni1 63(3) . .
O132 S12 O112 Ni1 -163.2(14) . .
O142 S12 O112 Ni1 -58(3) . .
O12 Ni1 O112 S12 -138(2) . .
O12 Ni1 O112 S12 42(2) 2_666 .
O111 Ni1 O112 S12 60(2) . .
O111 Ni1 O112 S12 -120(2) 2_666 .
O11 Ni1 O112 S12 -108(2) . .
O11 Ni1 O112 S12 72(2) 2_666 .
O41 Ni1 O112 S12 -19(2) . .
O41 Ni1 O112 S12 161(2) 2_666 .
O42 Ni1 O112 S12 -48(2) . .
O42 Ni1 O112 S12 132(2) 2_666 .
C241 N7 C20 C21 69.5(19) . .
C22 N7 C20 C21 -177.7(12) . .
C242 N7 C20 C21 50.5(17) . .
C20 N7 C22 C23 75.2(16) . .
C241 N7 C22 C23 -160.4(14) . .
C242 N7 C22 C23 -174(3) . .
C20 N7 C241 C251 -169(2) . .
C22 N7 C241 C251 70(3) . .
C242 N7 C241 C251 -131(5) . .
C20 N7 C242 C252 76(4) . .
C241 N7 C242 C252 -71(4) . .
C22 N7 C242 C252 -44(6) . .
